data_4069085
loop_
_publ_author_name
'Young, Kenneth J. H.'
'Yousufuddin, Muhammed'
'Ess, Daniel H.'
'Periana, Roy A.'

_publ_section_title
;
 Cyclometalation of 6-Phenyl-2,2&#x2032;-Bipyridine and Iridium:
 Synthesis, Characterization, and Reactivity Studies
;
_journal_issue 12
_journal_name_full Organometallics
_journal_page_first 3395
_journal_paper_doi 10.1021/om900014h
_journal_volume 28
_journal_year 2009
_chemical_formula_sum 'C20 H20 N2'
_chemical_formula_weight 288.38
_chemical_name_systematic
; 
 ? 
;
_space_group_IT_number 33
_symmetry_cell_setting orthorhombic
_symmetry_space_group_name_Hall 'P 2c -2n'
_symmetry_space_group_name_H-M 'P n a 21'
_atom_sites_solution_hydrogens geom
_atom_sites_solution_primary direct
_atom_sites_solution_secondary difmap
_audit_creation_method SHELXL-97
_cell_angle_alpha 90.00
_cell_angle_beta 90.00
_cell_angle_gamma 90.00
_cell_formula_units_Z 4
_cell_length_a 20.242(4)
_cell_length_b 8.8829(16)
_cell_length_c 8.883
_cell_measurement_reflns_used 3830
_cell_measurement_temperature 153(2)
_cell_measurement_theta_max 27.32
_cell_measurement_theta_min 2.50
_cell_volume 1597.2(4)
_computing_cell_refinement 'Bruker SMART'
_computing_data_collection 'Bruker SMART'
_computing_data_reduction 'Bruker SAINT'
_computing_molecular_graphics 'Bruker SHELXTL'
_computing_publication_material 'Bruker SHELXTL'
_computing_structure_refinement 'SHELXL-97 (Sheldrick, 1997)'
_computing_structure_solution 'SHELXS-97 (Sheldrick, 1990)'
_diffrn_ambient_temperature 153(2)
_diffrn_measured_fraction_theta_full 0.992
_diffrn_measured_fraction_theta_max 0.992
_diffrn_measurement_device_type 'CCD area detector'
_diffrn_measurement_method 'phi and omega scans'
_diffrn_radiation_monochromator graphite
_diffrn_radiation_source 'fine-focus sealed tube'
_diffrn_radiation_type MoK\a
_diffrn_radiation_wavelength 0.71073
_diffrn_reflns_av_R_equivalents 0.0441
_diffrn_reflns_av_sigmaI/netI 0.0683
_diffrn_reflns_limit_h_max 25
_diffrn_reflns_limit_h_min -20
_diffrn_reflns_limit_k_max 11
_diffrn_reflns_limit_k_min -11
_diffrn_reflns_limit_l_max 9
_diffrn_reflns_limit_l_min -11
_diffrn_reflns_number 9436
_diffrn_reflns_theta_full 27.48
_diffrn_reflns_theta_max 27.48
_diffrn_reflns_theta_min 2.01
_exptl_absorpt_coefficient_mu 0.071
_exptl_absorpt_correction_type none
_exptl_crystal_colour colorless
_exptl_crystal_density_diffrn 1.199
_exptl_crystal_density_meas 0
_exptl_crystal_density_method 'not measured'
_exptl_crystal_F_000 616
_exptl_crystal_size_max 0.45
_exptl_crystal_size_mid 0.33
_exptl_crystal_size_min 0.10
_refine_diff_density_max 0.385
_refine_diff_density_min -0.381
_refine_diff_density_rms 0.048
_refine_ls_abs_structure_details 'Flack H D (1983), Acta Cryst. A39, 876-881'
_refine_ls_abs_structure_Flack 2(5)
_refine_ls_extinction_method none
_refine_ls_goodness_of_fit_ref 0.959
_refine_ls_hydrogen_treatment mixed
_refine_ls_matrix_type full
_refine_ls_number_parameters 202
_refine_ls_number_reflns 3352
_refine_ls_number_restraints 1
_refine_ls_restrained_S_all 0.959
_refine_ls_R_factor_all 0.0747
_refine_ls_R_factor_gt 0.0551
_refine_ls_shift/su_max 0.007
_refine_ls_shift/su_mean 0.001
_refine_ls_structure_factor_coef Fsqd
_refine_ls_weighting_details 'calc w=1/[\s^2^(Fo^2^)+(0.0798P)^2^+0.0000P] where P=(Fo^2^+2Fc^2^)/3'
_refine_ls_weighting_scheme calc
_refine_ls_wR_factor_gt 0.1353
_refine_ls_wR_factor_ref 0.1440
_reflns_number_gt 2422
_reflns_number_total 3352
_reflns_threshold_expression >2sigma(I)
_cod_data_source_file om900014h_si_001.cif
_cod_data_source_block okenm
_cod_depositor_comments
;
The following automatic conversions were performed:

'_symmetry_cell_setting' value 'Orthorhombic' changed to
'orthorhombic' according to
/home/saulius/struct/CIF-dictionaries/cif_core.dic dictionary named
'cif_core.dic' version 2.4.2 from 2011-04-26.

Automatic conversion script
Id: cif_fix_values 1715 2011-07-08 13:25:40Z adriana 
;
_cod_original_sg_symbol_H-M Pna2(1)
_cod_database_code 4069085

loop_
_symmetry_equiv_pos_as_xyz
'x, y, z'
'-x, -y, z+1/2'
'x+1/2, -y+1/2, z'
'-x+1/2, y+1/2, z+1/2'

loop_
_atom_site_label
_atom_site_type_symbol
_atom_site_fract_x
_atom_site_fract_y
_atom_site_fract_z
_atom_site_U_iso_or_equiv
_atom_site_adp_type
_atom_site_occupancy
_atom_site_symmetry_multiplicity
_atom_site_calc_flag
_atom_site_refinement_flags
N1 N 0.19492(13) -0.0435(3) 0.0228(4) 0.0566(8) Uani 1 1 d .
N2 N 0.11225(10) 0.0048(2) 0.2691(3) 0.0301(5) Uani 1 1 d .
C1 C 0.23142(13) -0.0830(3) -0.1036(4) 0.0388(7) Uani 1 1 d .
H1 H 0.2346 -0.0160 -0.1867 0.047 Uiso 1 1 calc R
C2 C 0.26312(14) -0.2211(3) -0.1072(4) 0.0413(7) Uani 1 1 d .
H2 H 0.2868 -0.2524 -0.1940 0.050 Uiso 1 1 calc R
C3 C 0.25945(14) -0.3117(3) 0.0177(4) 0.0392(7) Uani 1 1 d .
H3 H 0.2828 -0.4044 0.0163 0.047 Uiso 1 1 calc R
C4 C 0.22526(10) -0.2775(2) 0.1399(3) 0.0188(5) Uani 1 1 d .
H4 H 0.2241 -0.3441 0.2236 0.023 Uiso 1 1 calc R
C5 C 0.19292(12) -0.1490(3) 0.1427(3) 0.0309(6) Uani 1 1 d .
C6 C 0.15194(12) -0.1151(3) 0.2793(3) 0.0283(6) Uani 1 1 d .
C7 C 0.15543(14) -0.2036(3) 0.4084(3) 0.0344(7) Uani 1 1 d .
H7 H 0.1843 -0.2879 0.4134 0.041 Uiso 1 1 calc R
C8 C 0.11567(14) -0.1653(3) 0.5292(4) 0.0376(7) Uani 1 1 d .
H8 H 0.1175 -0.2224 0.6195 0.045 Uiso 1 1 calc R
C9 C 0.07373(13) -0.0451(3) 0.5183(3) 0.0311(6) Uani 1 1 d .
H9 H 0.0455 -0.0193 0.5997 0.037 Uiso 1 1 calc R
C10 C 0.07306(12) 0.0390(3) 0.3856(3) 0.0277(6) Uani 1 1 d .
C11 C 0.03040(12) 0.1739(3) 0.3651(3) 0.0266(6) Uani 1 1 d .
C12 C -0.02922(13) 0.1929(3) 0.4417(3) 0.0301(6) Uani 1 1 d .
H12 H -0.0445 0.1162 0.5076 0.036 Uiso 1 1 calc R
C13 C -0.06626(13) 0.3218(3) 0.4226(3) 0.0290(6) Uani 1 1 d .
H13 H -0.1070 0.3313 0.4750 0.035 Uiso 1 1 calc R
C14 C -0.04571(12) 0.4385(3) 0.3289(3) 0.0269(6) Uani 1 1 d .
C15 C 0.01369(13) 0.4174(3) 0.2525(3) 0.0320(6) Uani 1 1 d .
H15 H 0.0291 0.4944 0.1871 0.038 Uiso 1 1 calc R
C16 C 0.05061(13) 0.2884(3) 0.2690(3) 0.0326(6) Uani 1 1 d .
H16 H 0.0905 0.2775 0.2139 0.039 Uiso 1 1 calc R
C17 C -0.08516(13) 0.5836(3) 0.3039(3) 0.0294(6) Uani 1 1 d .
C18 C -0.14811(12) 0.5911(3) 0.3985(4) 0.0378(7) Uani 1 1 d .
H18A H -0.1784 0.5108 0.3672 0.057 Uiso 1 1 calc R
H18B H -0.1694 0.6891 0.3840 0.057 Uiso 1 1 calc R
H18C H -0.1369 0.5781 0.5050 0.057 Uiso 1 1 calc R
C19 C -0.04234(14) 0.7206(3) 0.3404(4) 0.0393(7) Uani 1 1 d .
H19A H -0.0263 0.7131 0.4442 0.059 Uiso 1 1 calc R
H19B H -0.0686 0.8126 0.3292 0.059 Uiso 1 1 calc R
H19C H -0.0046 0.7241 0.2713 0.059 Uiso 1 1 calc R
C20 C -0.10566(15) 0.5903(3) 0.1374(4) 0.0408(7) Uani 1 1 d .
H20A H -0.0669 0.5722 0.0737 0.061 Uiso 1 1 calc R
H20B H -0.1240 0.6899 0.1149 0.061 Uiso 1 1 calc R
H20C H -0.1391 0.5131 0.1175 0.061 Uiso 1 1 calc R

loop_
_atom_site_aniso_label
_atom_site_aniso_U_11
_atom_site_aniso_U_22
_atom_site_aniso_U_33
_atom_site_aniso_U_23
_atom_site_aniso_U_13
_atom_site_aniso_U_12
N1 0.0532(18) 0.0684(19) 0.0482(19) 0.0039(16) -0.0037(15) -0.0117(14)
N2 0.0331(12) 0.0278(11) 0.0293(12) -0.0023(10) -0.0013(10) 0.0012(10)
C1 0.0395(16) 0.0447(17) 0.0323(17) 0.0029(14) 0.0036(14) -0.0026(14)
C2 0.0358(16) 0.0493(18) 0.0387(19) -0.0135(16) 0.0043(14) -0.0009(14)
C3 0.0303(16) 0.0366(15) 0.051(2) -0.0072(16) -0.0062(15) -0.0014(12)
C4 0.0172(12) 0.0143(11) 0.0249(14) -0.0009(10) -0.0031(11) 0.0013(9)
C5 0.0307(14) 0.0303(14) 0.0317(16) -0.0010(13) -0.0068(12) -0.0071(12)
C6 0.0279(13) 0.0266(13) 0.0305(15) 0.0000(12) -0.0024(12) -0.0038(11)
C7 0.0383(16) 0.0256(14) 0.0394(18) 0.0057(13) -0.0008(13) 0.0007(12)
C8 0.0449(17) 0.0351(15) 0.0328(17) 0.0088(13) -0.0023(14) -0.0079(13)
C9 0.0370(16) 0.0260(13) 0.0303(16) -0.0001(12) 0.0037(13) -0.0036(11)
C10 0.0272(13) 0.0287(13) 0.0272(15) -0.0058(12) -0.0026(12) -0.0024(10)
C11 0.0308(14) 0.0258(13) 0.0233(15) 0.0003(11) -0.0026(11) -0.0026(10)
C12 0.0344(15) 0.0269(14) 0.0290(15) 0.0018(11) 0.0038(12) -0.0051(12)
C13 0.0260(13) 0.0340(15) 0.0270(16) -0.0027(12) 0.0014(11) 0.0003(11)
C14 0.0296(14) 0.0294(14) 0.0217(14) -0.0010(11) -0.0039(11) -0.0039(11)
C15 0.0345(15) 0.0356(15) 0.0258(16) 0.0063(12) 0.0038(12) -0.0015(12)
C16 0.0319(14) 0.0387(15) 0.0274(15) 0.0037(13) 0.0033(13) 0.0033(12)
C17 0.0314(14) 0.0290(14) 0.0278(17) 0.0014(11) -0.0026(12) 0.0000(11)
C18 0.0348(15) 0.0353(16) 0.0433(19) 0.0020(14) 0.0037(14) 0.0034(12)
C19 0.0426(17) 0.0349(16) 0.0403(18) -0.0003(14) 0.0007(14) -0.0061(13)
C20 0.0444(17) 0.0439(16) 0.0339(17) 0.0039(14) -0.0085(14) 0.0069(14)

loop_
_atom_type_symbol
_atom_type_description
_atom_type_scat_dispersion_real
_atom_type_scat_dispersion_imag
_atom_type_scat_source
C C 0.0033 0.0016 'International Tables Vol C Tables 4.2.6.8 and 6.1.1.4'
H H 0.0000 0.0000 'International Tables Vol C Tables 4.2.6.8 and 6.1.1.4'
N N 0.0061 0.0033 'International Tables Vol C Tables 4.2.6.8 and 6.1.1.4'

loop_
_geom_angle_atom_site_label_1
_geom_angle_atom_site_label_2
_geom_angle_atom_site_label_3
_geom_angle
C1 N1 C5 117.1(3)
C6 N2 C10 119.0(2)
C2 C1 N1 119.2(3)
C3 C2 C1 118.4(3)
C4 C3 C2 123.9(3)
C5 C4 C3 118.3(3)
C4 C5 N1 123.0(3)
C4 C5 C6 117.6(2)
N1 C5 C6 119.4(2)
N2 C6 C7 122.4(3)
N2 C6 C5 115.9(2)
C7 C6 C5 121.7(2)
C8 C7 C6 118.1(2)
C9 C8 C7 119.9(3)
C8 C9 C10 118.9(3)
N2 C10 C9 121.7(2)
N2 C10 C11 115.6(2)
C9 C10 C11 122.7(2)
C16 C11 C12 117.7(2)
C16 C11 C10 119.6(2)
C12 C11 C10 122.6(2)
C13 C12 C11 120.7(2)
C12 C13 C14 121.9(2)
C13 C14 C15 116.7(2)
C13 C14 C17 123.9(2)
C15 C14 C17 119.4(2)
C16 C15 C14 121.9(3)
C15 C16 C11 121.0(2)
C18 C17 C19 108.7(2)
C18 C17 C14 113.0(2)
C19 C17 C14 110.1(2)
C18 C17 C20 107.6(2)
C19 C17 C20 109.1(2)
C14 C17 C20 108.2(2)

loop_
_geom_bond_atom_site_label_1
_geom_bond_atom_site_label_2
_geom_bond_distance
N1 C1 1.389(4)
N1 C5 1.419(4)
N2 C6 1.337(3)
N2 C10 1.339(4)
C1 C2 1.385(4)
C2 C3 1.372(5)
C3 C4 1.323(4)
C4 C5 1.316(3)
C5 C6 1.500(4)
C6 C7 1.393(4)
C7 C8 1.383(4)
C8 C9 1.368(4)
C9 C10 1.396(4)
C10 C11 1.488(3)
C11 C16 1.389(4)
C11 C12 1.395(4)
C12 C13 1.379(3)
C13 C14 1.393(3)
C14 C15 1.393(4)
C14 C17 1.533(3)
C15 C16 1.376(3)
C17 C18 1.528(4)
C17 C19 1.529(4)
C17 C20 1.537(4)

loop_
_cod_related_entry_id
_cod_related_entry_database
_cod_related_entry_code
1 ChemSpider 30659733
